data_4003554
loop_
_publ_author_name
'Febriansyah, Benny'
'Neo, Chong Shern Daniel'
'Giovanni, David'
'Srivastava, Shivani'
'Lekina, Yulia'
'Koh, Teck Ming'
'Li, Yongxin'
'Shen, Ze Xiang'
'Asta, Mark'
'Sum, Tze Chien'
'Mathews, Nripan'
'England, Jason'

_publ_section_title
;
 Targeted Synthesis of Trimeric Organic--Bromoplumbate Hybrids That
 Display Intrinsic, Highly Stokes-Shifted, Broadband Emission
;
_journal_name_full 'Chemistry of Materials'
_journal_paper_doi 10.1021/acs.chemmater.9b03925
_journal_year 2020
_chemical_formula_sum 'C12 H12 I3 N Pb'
_chemical_formula_weight 758.12
_space_group_crystal_system monoclinic
_space_group_IT_number 11
_space_group_name_Hall '-P 2yb'
_space_group_name_H-M_alt 'P 1 21/m 1'
_atom_sites_solution_hydrogens geom
_atom_sites_solution_primary dual
_cell_angle_alpha 90
_cell_angle_beta 101.304(2)
_cell_angle_gamma 90
_cell_formula_units_Z 2
_cell_length_a 11.7951(11)
_cell_length_b 7.8822(7)
_cell_length_c 11.8001(11)
_cell_measurement_reflns_used 2975
_cell_measurement_temperature 296.(2)
_cell_measurement_theta_max 27.3982
_cell_measurement_theta_min 2.7231
_cell_volume 1075.79(17)
_computing_cell_refinement 'SAINT V8.38A (Bruker AXS Inc., 2017)'
_computing_data_collection 'APEX3 (Bruker AXS Inc., 2018)'
_computing_data_reduction 'SAINT V8.38A (Bruker AXS Inc., 2017)'
_computing_molecular_graphics 'XP (Bruker AXS Inc., 2018)'
_computing_publication_material 'APEX3 (Bruker AXS Inc., 2018)'
_computing_structure_refinement 'SHELXL-2017/1 (Sheldrick, 2017)'
_computing_structure_solution 'SHELXT 2014/5 (Sheldrick, 2014)'
_diffrn_ambient_temperature 296.(2)
_diffrn_detector_area_resol_mean 7.4074
_diffrn_measured_fraction_theta_full 0.998
_diffrn_measured_fraction_theta_max 0.998
_diffrn_measurement_device_type 'Photon II CPADs detector'
_diffrn_measurement_method 'phi and omega scans'
_diffrn_radiation_monochromator 'Multilayer Mirror'
_diffrn_radiation_type MoK\a
_diffrn_radiation_wavelength 0.71073
_diffrn_reflns_av_R_equivalents 0.0950
_diffrn_reflns_av_unetI/netI 0.0746
_diffrn_reflns_limit_h_max 14
_diffrn_reflns_limit_h_min -17
_diffrn_reflns_limit_k_max 11
_diffrn_reflns_limit_k_min -11
_diffrn_reflns_limit_l_max 17
_diffrn_reflns_limit_l_min -17
_diffrn_reflns_number 20470
_diffrn_reflns_theta_full 32.65
_diffrn_reflns_theta_max 32.65
_diffrn_reflns_theta_min 2.72
_diffrn_source 'Incoatec microfocus source'
_diffrn_source_type 'Bruker D8 Quest'
_exptl_absorpt_coefficient_mu 12.132
_exptl_absorpt_correction_T_max 0.89
_exptl_absorpt_correction_T_min 0.39
_exptl_absorpt_correction_type multi-scan
_exptl_absorpt_process_details
;
SADABS-2016/2 - Bruker AXS area detector scaling and absorption correction
;
_exptl_crystal_colour yellow
_exptl_crystal_density_diffrn 2.340
_exptl_crystal_density_method 'not measured'
_exptl_crystal_description needle
_exptl_crystal_F_000 664
_exptl_crystal_size_max 0.120
_exptl_crystal_size_mid 0.020
_exptl_crystal_size_min 0.010
_refine_diff_density_max 1.619
_refine_diff_density_min -1.151
_refine_ls_extinction_method none
_refine_ls_goodness_of_fit_ref 1.028
_refine_ls_hydrogen_treatment constr
_refine_ls_matrix_type full
_refine_ls_number_parameters 118
_refine_ls_number_reflns 4177
_refine_ls_number_restraints 261
_refine_ls_restrained_S_all 1.004
_refine_ls_R_factor_all 0.1407
_refine_ls_R_factor_gt 0.0554
_refine_ls_shift/su_max 0.000
_refine_ls_shift/su_mean 0.000
_refine_ls_structure_factor_coef Fsqd
_refine_ls_weighting_details 'w=1/[\s^2^(Fo^2^)+(0.0816P)^2^+0.1230P] where P=(Fo^2^+2Fc^2^)/3'
_refine_ls_weighting_scheme calc
_refine_ls_wR_factor_gt 0.1416
_refine_ls_wR_factor_ref 0.1769
_reflns_number_gt 1976
_reflns_number_total 4177
_reflns_threshold_expression 'I > 2\s(I)'
_cod_data_source_file cm9b03925_si_002.cif
_cod_data_source_block 1[PbI3]
_cod_depositor_comments
;
The following automatic conversions were performed:

data item '_exptl_absorpt_correction_type' value 'Multi-Scan' was
changed to 'multi-scan' in accordance with the
/home/data/users/saulius/crontab/automatic-downloads/rss-feeds/ACS/lib/dictionaries/cif_core.dic
dictionary named 'cif_core.dic' version 2.4.2 last updated on
2011-04-26.

Automatic conversion script
Id: cif_fix_values 7556 2019-12-06 15:28:31Z antanas 
;
_cod_database_code 4003554

loop_
_space_group_symop_operation_xyz
'x, y, z'
'-x, y+1/2, -z'
'-x, -y, -z'
'x, -y-1/2, z'

loop_
_atom_site_type_symbol
_atom_site_label
_atom_site_fract_x
_atom_site_fract_y
_atom_site_fract_z
_atom_site_U_iso_or_equiv
_atom_site_adp_type
_atom_site_calc_flag
_atom_site_refinement_flags_adp
_atom_site_refinement_flags_occupancy
_atom_site_refinement_flags_posn
_atom_site_occupancy
_atom_site_disorder_assembly
_atom_site_disorder_group
C C1 0.9306(15) 0.121(2) 0.3058(16) 0.106(5) Uani d U P DG 0.5 A -1
H H1 0.900481 0.015886 0.279454 0.127 Uiso calc U P R 0.5 A -1
C C2 1.0494(14) 0.142(2) 0.3400(18) 0.112(5) Uani d U P G 0.5 A -1
H H2 1.098781 0.050623 0.336642 0.134 Uiso calc U P R 0.5 A -1
C C3 1.0945(11) 0.299(3) 0.3793(17) 0.114(5) Uani d U P G 0.5 A -1
H H3 1.174017 0.312615 0.402271 0.137 Uiso calc U P R 0.5 A -1
C C4 1.0208(16) 0.435(2) 0.3844(18) 0.113(5) Uani d U P G 0.5 A -1
H H4 1.050952 0.539872 0.410714 0.135 Uiso calc U P R 0.5 A -1
C C5 0.9020(15) 0.414(3) 0.3501(17) 0.106(5) Uani d U P DG 0.5 A -1
H H5 0.852652 0.505139 0.353527 0.127 Uiso calc U P R 0.5 A -1
C C6 0.8569(10) 0.257(3) 0.3108(14) 0.097(4) Uani d U P G 0.5 A -1
C C7 0.7285(14) 0.241(5) 0.2689(14) 0.101(4) Uani d U P D 0.5 A -1
H H7A 0.702395 0.139712 0.302816 0.121 Uiso calc U P R 0.5 A -1
H H7B 0.691354 0.337362 0.297621 0.121 Uiso calc U P R 0.5 A -1
N N1 0.6881(13) 0.232(3) 0.1407(11) 0.109(4) Uani d U P G 0.5 A -1
C C8 0.6502(19) 0.077(3) 0.0916(15) 0.117(5) Uani d U P DG 0.5 A -1
H H8 0.648311 -0.017651 0.138476 0.14 Uiso calc U P R 0.5 A -1
C C9 0.615(2) 0.063(3) -0.0275(16) 0.122(6) Uani d U P G 0.5 A -1
H H9 0.589609 -0.041215 -0.060365 0.146 Uiso calc U P R 0.5 A -1
C C10 0.6177(17) 0.204(3) -0.0975(11) 0.125(6) Uani d U P G 0.5 A -1
H H10 0.594199 0.194371 -0.177237 0.149 Uiso calc U P R 0.5 A -1
C C11 0.656(2) 0.359(2) -0.0484(15) 0.121(6) Uani d U P G 0.5 A -1
H H11 0.657493 0.453523 -0.095269 0.145 Uiso calc U P R 0.5 A -1
C C12 0.6908(18) 0.373(2) 0.0707(16) 0.114(5) Uani d U P DG 0.5 A -1
H H12 0.716196 0.47709 0.103572 0.137 Uiso calc U P R 0.5 A -1
I I1 0.41616(10) 0.25 0.28567(9) 0.0662(3) Uani d T P S 1 . .
I I2 0.28563(9) 0.75 0.41591(10) 0.0662(3) Uani d T P S 1 . .
I I3 0.35959(10) 0.25 0.64047(10) 0.0659(3) Uani d T P S 1 . .
Pb Pb1 0.5 0.5 0.5 0.0512(2) Uani d . P S 1 . .

loop_
_atom_site_aniso_label
_atom_site_aniso_U_11
_atom_site_aniso_U_22
_atom_site_aniso_U_33
_atom_site_aniso_U_12
_atom_site_aniso_U_13
_atom_site_aniso_U_23
C1 0.101(8) 0.104(8) 0.113(9) 0.006(8) 0.025(8) 0.014(8)
C2 0.106(8) 0.105(9) 0.123(9) 0.010(8) 0.017(8) 0.014(8)
C3 0.107(8) 0.107(10) 0.124(9) 0.011(8) 0.011(8) 0.004(8)
C4 0.104(9) 0.111(9) 0.121(9) 0.005(8) 0.019(8) 0.001(8)
C5 0.098(8) 0.109(8) 0.113(9) 0.005(8) 0.027(8) 0.004(8)
C6 0.090(6) 0.107(7) 0.100(7) 0.003(7) 0.032(6) 0.010(8)
C7 0.095(7) 0.113(8) 0.098(7) 0.002(8) 0.027(7) 0.012(8)
N1 0.111(7) 0.114(8) 0.103(7) 0.004(8) 0.025(6) 0.012(7)
C8 0.125(9) 0.116(9) 0.109(8) -0.001(8) 0.021(8) 0.009(8)
C9 0.132(9) 0.119(9) 0.112(9) 0.000(9) 0.019(8) 0.008(8)
C10 0.135(9) 0.115(10) 0.117(9) 0.004(9) 0.009(8) 0.015(8)
C11 0.132(9) 0.109(9) 0.115(8) 0.013(8) 0.011(8) 0.017(8)
C12 0.124(9) 0.107(9) 0.110(8) 0.012(8) 0.020(8) 0.018(8)
I1 0.0859(8) 0.0496(5) 0.0576(6) 0 0.0003(5) 0
I2 0.0601(6) 0.0496(5) 0.0836(8) 0 0.0008(5) 0
I3 0.0765(7) 0.0518(5) 0.0749(7) 0 0.0286(6) 0
Pb1 0.0623(4) 0.0287(2) 0.0618(4) -0.0002(2) 0.0108(3) 0.0004(2)

loop_
_atom_type_symbol
_atom_type_description
_atom_type_scat_dispersion_real
_atom_type_scat_dispersion_imag
_atom_type_scat_source
C C 0.0033 0.0016 'International Tables Vol C Tables 4.2.6.8 and 6.1.1.4'
H H 0.0000 0.0000 'International Tables Vol C Tables 4.2.6.8 and 6.1.1.4'
I I -0.4742 1.8119 'International Tables Vol C Tables 4.2.6.8 and 6.1.1.4'
N N 0.0061 0.0033 'International Tables Vol C Tables 4.2.6.8 and 6.1.1.4'
Pb Pb -3.3944 10.1111 'International Tables Vol C Tables 4.2.6.8 and 6.1.1.4'

loop_
_geom_angle_atom_site_label_1
_geom_angle_atom_site_label_2
_geom_angle_atom_site_label_3
_geom_angle_site_symmetry_1
_geom_angle_site_symmetry_3
_geom_angle
_geom_angle_publ_flag
C2 C1 C6 . . 120.0 ?
C2 C1 H1 . . 120.0 ?
C6 C1 H1 . . 120.0 ?
C3 C2 C1 . . 120.0 ?
C3 C2 H2 . . 120.0 ?
C1 C2 H2 . . 120.0 ?
C2 C3 C4 . . 120.0 ?
C2 C3 H3 . . 120.0 ?
C4 C3 H3 . . 120.0 ?
C5 C4 C3 . . 120.0 ?
C5 C4 H4 . . 120.0 ?
C3 C4 H4 . . 120.0 ?
C4 C5 C6 . . 120.0 ?
C4 C5 H5 . . 120.0 ?
C6 C5 H5 . . 120.0 ?
C5 C6 C1 . . 120.0 ?
C5 C6 C7 . . 118.6(8) ?
C1 C6 C7 . . 121.3(8) ?
N1 C7 C6 . . 115.9(15) ?
N1 C7 H7A . . 108.3 ?
C6 C7 H7A . . 108.3 ?
N1 C7 H7B . . 108.3 ?
C6 C7 H7B . . 108.3 ?
H7A C7 H7B . . 107.4 ?
C8 N1 C12 . . 120.0 ?
C8 N1 C7 . . 118.4(8) ?
C12 N1 C7 . . 121.5(8) ?
N1 C8 C9 . . 120.0 ?
N1 C8 H8 . . 120.0 ?
C9 C8 H8 . . 120.0 ?
C8 C9 C10 . . 120.0 ?
C8 C9 H9 . . 120.0 ?
C10 C9 H9 . . 120.0 ?
C11 C10 C9 . . 120.0 ?
C11 C10 H10 . . 120.0 ?
C9 C10 H10 . . 120.0 ?
C10 C11 C12 . . 120.0 ?
C10 C11 H11 . . 120.0 ?
C12 C11 H11 . . 120.0 ?
C11 C12 N1 . . 120.0 ?
C11 C12 H12 . . 120.0 ?
N1 C12 H12 . . 120.0 ?
Pb1 I1 Pb1 . 2_646 75.86(2) ?
Pb1 I2 Pb1 2_656 . 75.86(2) ?
Pb1 I3 Pb1 2_646 . 75.12(2) ?
I1 Pb1 I1 . 3_666 180.0 ?
I1 Pb1 I2 . . 91.78(2) ?
I1 Pb1 I2 3_666 . 88.22(2) ?
I1 Pb1 I2 . 3_666 88.22(2) ?
I1 Pb1 I2 3_666 3_666 91.78(2) ?
I2 Pb1 I2 . 3_666 180.0 ?
I1 Pb1 I3 . 3_666 94.59(3) ?
I1 Pb1 I3 3_666 3_666 85.41(3) ?
I2 Pb1 I3 . 3_666 85.35(3) ?
I2 Pb1 I3 3_666 3_666 94.65(2) ?
I1 Pb1 I3 . . 85.41(3) ?
I1 Pb1 I3 3_666 . 94.59(3) ?
I2 Pb1 I3 . . 94.65(3) ?
I2 Pb1 I3 3_666 . 85.35(2) ?
I3 Pb1 I3 3_666 . 180.0 ?

loop_
_geom_bond_atom_site_label_1
_geom_bond_atom_site_label_2
_geom_bond_site_symmetry_2
_geom_bond_distance
_geom_bond_publ_flag
C1 C2 . 1.39 ?
C1 C6 . 1.39 ?
C1 H1 . 0.93 ?
C2 C3 . 1.39 ?
C2 H2 . 0.93 ?
C3 C4 . 1.39 ?
C3 H3 . 0.93 ?
C4 C5 . 1.39 ?
C4 H4 . 0.93 ?
C5 C6 . 1.39 ?
C5 H5 . 0.93 ?
C6 C7 . 1.504(15) ?
C7 N1 . 1.496(15) ?
C7 H7A . 0.97 ?
C7 H7B . 0.97 ?
N1 C8 . 1.39 ?
N1 C12 . 1.39 ?
C8 C9 . 1.39 ?
C8 H8 . 0.93 ?
C9 C10 . 1.39 ?
C9 H9 . 0.93 ?
C10 C11 . 1.39 ?
C10 H10 . 0.93 ?
C11 C12 . 1.39 ?
C11 H11 . 0.93 ?
C12 H12 . 0.93 ?
I1 Pb1 . 3.2058(8) ?
I1 Pb1 2_646 3.2058(8) ?
I2 Pb1 2_656 3.2059(9) ?
I2 Pb1 . 3.2059(9) ?
I3 Pb1 2_646 3.2326(8) ?
I3 Pb1 . 3.2326(8) ?
